data_1508906
loop_
_publ_author_name
'Lindner, Benjamin D.'
'Coombs, Benjamin A.'
'Schaffroth, Manuel'
'Engelhart, Jens U.'
'Tverskoy, Olena'
'Rominger, Frank'
'Hamburger, Manuel'
'Bunz, Uwe H. F.'

_publ_section_title
;
 From thia- to selenadiazoles: changing interaction priority.
;
_journal_issue 3
_journal_name_full 'Organic letters'
_journal_page_first 666
_journal_page_last 669
_journal_paper_doi 10.1021/ol303490b
_journal_volume 15
_journal_year 2013
_chemical_formula_sum 'C26 H34 N2 Se Si2'
_chemical_formula_weight 509.69
_chemical_name_common '2b in manuscript'
_chemical_name_systematic
; 
 ? 
;
_space_group_IT_number 14
_symmetry_cell_setting monoclinic
_symmetry_space_group_name_Hall '-P 2yn'
_symmetry_space_group_name_H-M 'P 1 21/n 1'
_atom_sites_solution_hydrogens geom
_atom_sites_solution_primary direct
_atom_sites_solution_secondary difmap
_audit_creation_method SHELXL-97
_cell_angle_alpha 90.00
_cell_angle_beta 106.965(1)
_cell_angle_gamma 90.00
_cell_formula_units_Z 4
_cell_length_a 10.4163(9)
_cell_length_b 17.0453(14)
_cell_length_c 15.4541(13)
_cell_measurement_reflns_used 7295
_cell_measurement_temperature 200(2)
_cell_measurement_theta_max 24.42
_cell_measurement_theta_min 2.37
_cell_volume 2624.5(4)
_computing_cell_refinement 'Bruker SAINT'
_computing_data_collection 'Bruker APEX2'
_computing_data_reduction 'Bruker SAINT'
_computing_molecular_graphics 'Bruker SHELXTL'
_computing_publication_material 'Bruker SHELXTL'
_computing_structure_refinement 'SHELXL-97 (Sheldrick, 2008)'
_computing_structure_solution 'SHELXS-97 (Sheldrick, 2008)'
_diffrn_ambient_temperature 200(2)
_diffrn_measured_fraction_theta_full 0.999
_diffrn_measured_fraction_theta_max 0.999
_diffrn_measurement_device_type 'Bruker APEX-II Quazar'
_diffrn_measurement_method '\f and \w scans'
_diffrn_radiation_monochromator mirror
_diffrn_radiation_source 'ImuS microsource'
_diffrn_radiation_type MoK\a
_diffrn_radiation_wavelength 0.71073
_diffrn_reflns_av_R_equivalents 0.0574
_diffrn_reflns_av_sigmaI/netI 0.0383
_diffrn_reflns_limit_h_max 13
_diffrn_reflns_limit_h_min -13
_diffrn_reflns_limit_k_max 21
_diffrn_reflns_limit_k_min -21
_diffrn_reflns_limit_l_max 19
_diffrn_reflns_limit_l_min -19
_diffrn_reflns_number 35257
_diffrn_reflns_theta_full 26.37
_diffrn_reflns_theta_max 26.37
_diffrn_reflns_theta_min 1.82
_exptl_absorpt_coefficient_mu 1.538
_exptl_absorpt_correction_T_max 0.8614
_exptl_absorpt_correction_T_min 0.8021
_exptl_absorpt_correction_type multi-scan
_exptl_absorpt_process_details
;
Sheldrick, G. M. (2008). <i>SADABS</i>. University of G\"ottingen, Germany.
;
_exptl_crystal_colour violet
_exptl_crystal_density_diffrn 1.290
_exptl_crystal_density_method 'not measured'
_exptl_crystal_description polyhedron
_exptl_crystal_F_000 1064
_exptl_crystal_size_max 0.15
_exptl_crystal_size_mid 0.10
_exptl_crystal_size_min 0.10
_refine_diff_density_max 0.362
_refine_diff_density_min -0.305
_refine_diff_density_rms 0.053
_refine_ls_extinction_method none
_refine_ls_goodness_of_fit_ref 1.036
_refine_ls_hydrogen_treatment constr
_refine_ls_matrix_type full
_refine_ls_number_parameters 378
_refine_ls_number_reflns 5353
_refine_ls_number_restraints 300
_refine_ls_restrained_S_all 1.074
_refine_ls_R_factor_all 0.0597
_refine_ls_R_factor_gt 0.0352
_refine_ls_shift/su_max 0.001
_refine_ls_shift/su_mean 0.000
_refine_ls_structure_factor_coef Fsqd
_refine_ls_weighting_details 'calc w=1/[\s^2^(Fo^2^)+(0.0281P)^2^+1.5742P] where P=(Fo^2^+2Fc^2^)/3'
_refine_ls_weighting_scheme calc
_refine_ls_wR_factor_gt 0.0731
_refine_ls_wR_factor_ref 0.0824
_reflns_number_gt 3986
_reflns_number_total 5353
_reflns_threshold_expression >2sigma(I)
_cod_data_source_file ol303490b_si_002.cif
_cod_data_source_block bli13
_cod_depositor_comments
;
The following automatic conversions were performed:

'_symmetry_cell_setting' value 'Monoclinic' changed to 'monoclinic'
according to /home/saulius/struct/CIF-dictionaries/cif_core.dic
dictionary named 'cif_core.dic' version 2.4.2 from 2011-04-26.

Automatic conversion script
Id: cif_fix_values 1891 2012-01-12 08:04:46Z andrius 
;
_cod_original_sg_symbol_H-M P2(1)/n
_cod_database_code 1508906

loop_
_symmetry_equiv_pos_as_xyz
'x, y, z'
'-x+1/2, y+1/2, -z+1/2'
'-x, -y, -z'
'x-1/2, -y-1/2, z-1/2'

loop_
_atom_site_label
_atom_site_type_symbol
_atom_site_fract_x
_atom_site_fract_y
_atom_site_fract_z
_atom_site_U_iso_or_equiv
_atom_site_adp_type
_atom_site_occupancy
_atom_site_symmetry_multiplicity
_atom_site_calc_flag
_atom_site_refinement_flags
_atom_site_disorder_assembly
_atom_site_disorder_group
Se1 Se 0.34035(3) 0.057319(17) -0.002807(18) 0.04123(10) Uani 1 1 d . A .
C1 C 0.2363(3) 0.21892(15) 0.20840(17) 0.0338(6) Uani 1 1 d . A .
C2 C 0.1352(3) 0.25528(16) 0.20277(18) 0.0394(6) Uani 1 1 d . . .
C3 C 0.7242(3) 0.04700(15) 0.24095(18) 0.0364(6) Uani 1 1 d . A .
C4 C 0.8291(3) 0.01437(16) 0.2483(2) 0.0433(7) Uani 1 1 d . . .
C11 C 0.3578(2) 0.17561(14) 0.21738(16) 0.0299(5) Uani 1 1 d . . .
C12 C 0.3716(2) 0.12850(14) 0.14462(16) 0.0301(5) Uani 1 1 d . A .
N13 N 0.2754(2) 0.12115(13) 0.06552(14) 0.0377(5) Uani 1 1 d . . .
N14 N 0.4981(2) 0.04311(12) 0.08061(14) 0.0353(5) Uani 1 1 d . . .
C15 C 0.4944(2) 0.08553(14) 0.15276(16) 0.0291(5) Uani 1 1 d . A .
C16 C 0.6028(2) 0.08905(14) 0.23399(17) 0.0310(6) Uani 1 1 d . . .
C17 C 0.5881(2) 0.13634(14) 0.30482(17) 0.0318(6) Uani 1 1 d . A .
C18 C 0.6958(3) 0.14433(17) 0.38717(18) 0.0431(7) Uani 1 1 d . . .
H18 H 0.7766 0.1158 0.3943 0.052 Uiso 1 1 calc R A .
C19 C 0.6843(3) 0.19183(18) 0.4548(2) 0.0513(8) Uani 1 1 d . A .
H19 H 0.7577 0.1972 0.5080 0.062 Uiso 1 1 calc R . .
C20 C 0.5643(3) 0.23350(18) 0.44696(19) 0.0490(7) Uani 1 1 d . . .
H20 H 0.5576 0.2666 0.4949 0.059 Uiso 1 1 calc R A .
C21 C 0.4583(3) 0.22667(16) 0.37146(18) 0.0398(6) Uani 1 1 d . A .
H21 H 0.3775 0.2540 0.3682 0.048 Uiso 1 1 calc R . .
C22 C 0.4656(2) 0.17938(14) 0.29692(16) 0.0308(5) Uani 1 1 d . A .
Si1 Si -0.0234(8) 0.3047(4) 0.2049(4) 0.0386(8) Uani 0.624(4) 1 d PDU A 1
C31 C -0.1537(5) 0.2272(3) 0.1789(3) 0.0536(14) Uani 0.624(4) 1 d PDU A 1
H31A H -0.1295 0.1879 0.2281 0.064 Uiso 0.624(4) 1 calc PR A 1
H31B H -0.2397 0.2513 0.1798 0.064 Uiso 0.624(4) 1 calc PR A 1
C32 C -0.1761(17) 0.1854(7) 0.0919(9) 0.079(4) Uani 0.624(4) 1 d PDU A 1
H32A H -0.2472 0.1463 0.0855 0.118 Uiso 0.624(4) 1 calc PR A 1
H32B H -0.0930 0.1591 0.0905 0.118 Uiso 0.624(4) 1 calc PR A 1
H32C H -0.2029 0.2231 0.0419 0.118 Uiso 0.624(4) 1 calc PR A 1
C34 C -0.0601(5) 0.3855(3) 0.1194(4) 0.0507(14) Uani 0.624(4) 1 d PDU A 1
H34A H -0.0803 0.3619 0.0583 0.061 Uiso 0.624(4) 1 calc PR A 1
H34B H -0.1418 0.4134 0.1229 0.061 Uiso 0.624(4) 1 calc PR A 1
C35 C 0.0510(13) 0.4447(8) 0.1298(9) 0.063(3) Uani 0.624(4) 1 d PDU A 1
H35A H 0.0229 0.4847 0.0825 0.094 Uiso 0.624(4) 1 calc PR A 1
H35B H 0.1318 0.4182 0.1244 0.094 Uiso 0.624(4) 1 calc PR A 1
H35C H 0.0704 0.4697 0.1893 0.094 Uiso 0.624(4) 1 calc PR A 1
C37 C -0.0051(6) 0.3476(3) 0.3193(3) 0.0567(15) Uani 0.624(4) 1 d PDU A 1
H37A H 0.0682 0.3868 0.3322 0.068 Uiso 0.624(4) 1 calc PR A 1
H37B H -0.0889 0.3760 0.3171 0.068 Uiso 0.624(4) 1 calc PR A 1
C38 C 0.0235(15) 0.2911(8) 0.3961(7) 0.070(3) Uani 0.624(4) 1 d PDU A 1
H38A H 0.0310 0.3196 0.4525 0.105 Uiso 0.624(4) 1 calc PR A 1
H38B H 0.1080 0.2637 0.4008 0.105 Uiso 0.624(4) 1 calc PR A 1
H38C H -0.0496 0.2528 0.3856 0.105 Uiso 0.624(4) 1 calc PR A 1
Si2 Si 0.9966(2) -0.02605(11) 0.25603(16) 0.0432(5) Uani 0.852(4) 1 d PDU B 1
C41 C 1.1207(4) 0.0497(2) 0.3131(3) 0.0742(14) Uani 0.852(4) 1 d PDU B 1
H41A H 1.2109 0.0318 0.3126 0.089 Uiso 0.852(4) 1 calc PR B 1
H41B H 1.1006 0.0985 0.2770 0.089 Uiso 0.852(4) 1 calc PR B 1
C42 C 1.1261(8) 0.0689(4) 0.4087(5) 0.131(3) Uani 0.852(4) 1 d PDU B 1
H42A H 1.1942 0.1094 0.4321 0.196 Uiso 0.852(4) 1 calc PR B 1
H42B H 1.1493 0.0217 0.4461 0.196 Uiso 0.852(4) 1 calc PR B 1
H42C H 1.0383 0.0884 0.4104 0.196 Uiso 0.852(4) 1 calc PR B 1
C44 C 1.0113(4) -0.0438(3) 0.1403(3) 0.0659(13) Uani 0.852(4) 1 d PDU B 1
H44A H 0.9509 -0.0875 0.1124 0.079 Uiso 0.852(4) 1 calc PR B 1
H44B H 0.9800 0.0036 0.1031 0.079 Uiso 0.852(4) 1 calc PR B 1
C45 C 1.1526(4) -0.0633(2) 0.1377(3) 0.0692(13) Uani 0.852(4) 1 d PDU B 1
H45A H 1.1522 -0.0717 0.0749 0.104 Uiso 0.852(4) 1 calc PR B 1
H45B H 1.1838 -0.1110 0.1729 0.104 Uiso 0.852(4) 1 calc PR B 1
H45C H 1.2130 -0.0197 0.1636 0.104 Uiso 0.852(4) 1 calc PR B 1
C47 C 1.0089(5) -0.1214(3) 0.3155(4) 0.089(2) Uani 0.852(4) 1 d PDU B 1
H47A H 0.9592 -0.1595 0.2695 0.107 Uiso 0.852(4) 1 calc PR B 1
H47B H 1.1046 -0.1368 0.3312 0.107 Uiso 0.852(4) 1 calc PR B 1
C48 C 0.9688(5) -0.1363(4) 0.3931(4) 0.122(3) Uani 0.852(4) 1 d PDU B 1
H48A H 0.9870 -0.1912 0.4110 0.183 Uiso 0.852(4) 1 calc PR B 1
H48B H 0.8726 -0.1258 0.3801 0.183 Uiso 0.852(4) 1 calc PR B 1
H48C H 1.0190 -0.1021 0.4424 0.183 Uiso 0.852(4) 1 calc PR B 1
Si1B Si -0.0321(14) 0.2981(7) 0.1877(7) 0.0488(19) Uani 0.376(4) 1 d PDU A 2
C31B C -0.0775(9) 0.2688(6) 0.2909(5) 0.069(3) Uani 0.376(4) 1 d PDU A 2
H31C H -0.1633 0.2946 0.2894 0.083 Uiso 0.376(4) 1 calc PR A 2
H31D H -0.0933 0.2114 0.2885 0.083 Uiso 0.376(4) 1 calc PR A 2
C32B C 0.023(3) 0.288(2) 0.3785(11) 0.107(10) Uani 0.376(4) 1 d PDU A 2
H32D H -0.0109 0.2710 0.4284 0.161 Uiso 0.376(4) 1 calc PR A 2
H32E H 0.0387 0.3446 0.3825 0.161 Uiso 0.376(4) 1 calc PR A 2
H32F H 0.1073 0.2606 0.3825 0.161 Uiso 0.376(4) 1 calc PR A 2
C34B C -0.0199(10) 0.4054(5) 0.1791(8) 0.066(3) Uani 0.376(4) 1 d PDU A 2
H34C H -0.1084 0.4281 0.1767 0.079 Uiso 0.376(4) 1 calc PR A 2
H34D H 0.0452 0.4246 0.2354 0.079 Uiso 0.376(4) 1 calc PR A 2
C35B C 0.021(3) 0.4375(16) 0.1011(15) 0.099(9) Uani 0.376(4) 1 d PDU A 2
H35D H 0.0231 0.4949 0.1044 0.148 Uiso 0.376(4) 1 calc PR A 2
H35E H -0.0443 0.4210 0.0443 0.148 Uiso 0.376(4) 1 calc PR A 2
H35F H 0.1099 0.4176 0.1034 0.148 Uiso 0.376(4) 1 calc PR A 2
C37B C -0.1550(7) 0.2564(5) 0.0843(5) 0.048(2) Uani 0.376(4) 1 d PDU A 2
H37C H -0.2466 0.2718 0.0845 0.058 Uiso 0.376(4) 1 calc PR A 2
H37D H -0.1382 0.2804 0.0303 0.058 Uiso 0.376(4) 1 calc PR A 2
C38B C -0.151(3) 0.1697(9) 0.0755(16) 0.061(4) Uani 0.376(4) 1 d PDU A 2
H38D H -0.2183 0.1532 0.0197 0.092 Uiso 0.376(4) 1 calc PR A 2
H38E H -0.1703 0.1450 0.1276 0.092 Uiso 0.376(4) 1 calc PR A 2
H38F H -0.0616 0.1536 0.0734 0.092 Uiso 0.376(4) 1 calc PR A 2
Si2B Si 1.0103(17) -0.0228(8) 0.2889(8) 0.067(4) Uani 0.148(4) 1 d PDU B 2
C41B C 1.110(3) 0.0192(13) 0.3985(12) 0.087(10) Uiso 0.148(4) 1 d PDU B 2
H41C H 1.0624 0.0070 0.4439 0.104 Uiso 0.148(4) 1 calc PR B 2
H41D H 1.1970 -0.0085 0.4174 0.104 Uiso 0.148(4) 1 calc PR B 2
C42B C 1.137(5) 0.1031(14) 0.403(3) 0.088(13) Uiso 0.148(4) 1 d PDU B 2
H42D H 1.1895 0.1172 0.4649 0.132 Uiso 0.148(4) 1 calc PR B 2
H42E H 1.0524 0.1322 0.3866 0.132 Uiso 0.148(4) 1 calc PR B 2
H42F H 1.1886 0.1165 0.3612 0.132 Uiso 0.148(4) 1 calc PR B 2
C44B C 1.081(2) 0.0061(13) 0.1957(12) 0.072(8) Uiso 0.148(4) 1 d PDU B 2
H44C H 1.0788 0.0640 0.1917 0.086 Uiso 0.148(4) 1 calc PR B 2
H44D H 1.1765 -0.0099 0.2135 0.086 Uiso 0.148(4) 1 calc PR B 2
C45B C 1.017(4) -0.025(2) 0.1052(15) 0.111(17) Uiso 0.148(4) 1 d PDU B 2
H45D H 1.0632 -0.0044 0.0630 0.166 Uiso 0.148(4) 1 calc PR B 2
H45E H 0.9227 -0.0089 0.0853 0.166 Uiso 0.148(4) 1 calc PR B 2
H45F H 1.0227 -0.0823 0.1065 0.166 Uiso 0.148(4) 1 calc PR B 2
C47B C 1.034(2) -0.1313(9) 0.3001(16) 0.037(6) Uiso 0.148(4) 1 d PDU B 2
H47C H 1.0475 -0.1521 0.2436 0.044 Uiso 0.148(4) 1 calc PR B 2
H47D H 1.1163 -0.1424 0.3499 0.044 Uiso 0.148(4) 1 calc PR B 2
C48B C 0.9247(15) -0.1719(9) 0.3173(11) 0.025(4) Uiso 0.148(4) 1 d PDU B 2
H48D H 0.9427 -0.2284 0.3202 0.037 Uiso 0.148(4) 1 calc PR B 2
H48E H 0.8423 -0.1610 0.2686 0.037 Uiso 0.148(4) 1 calc PR B 2
H48F H 0.9137 -0.1541 0.3751 0.037 Uiso 0.148(4) 1 calc PR B 2

loop_
_atom_site_aniso_label
_atom_site_aniso_U_11
_atom_site_aniso_U_22
_atom_site_aniso_U_33
_atom_site_aniso_U_23
_atom_site_aniso_U_13
_atom_site_aniso_U_12
Se1 0.03561(16) 0.05272(18) 0.03419(15) -0.00524(14) 0.00837(11) 0.00350(14)
C1 0.0347(15) 0.0329(14) 0.0338(14) 0.0001(11) 0.0099(11) -0.0010(12)
C2 0.0363(15) 0.0386(16) 0.0424(16) 0.0013(12) 0.0099(13) 0.0034(13)
C3 0.0361(15) 0.0339(15) 0.0386(15) 0.0014(12) 0.0101(12) 0.0033(12)
C4 0.0391(16) 0.0382(16) 0.0508(18) 0.0012(13) 0.0103(13) 0.0048(13)
C11 0.0271(13) 0.0284(13) 0.0355(14) 0.0026(11) 0.0114(11) 0.0010(10)
C12 0.0275(13) 0.0320(14) 0.0313(13) 0.0032(11) 0.0092(11) -0.0015(11)
N13 0.0322(12) 0.0440(13) 0.0360(12) -0.0003(10) 0.0087(10) 0.0040(10)
N14 0.0339(12) 0.0389(13) 0.0344(12) 0.0003(10) 0.0120(10) 0.0028(10)
C15 0.0283(13) 0.0281(13) 0.0337(14) 0.0021(11) 0.0136(11) 0.0000(10)
C16 0.0284(13) 0.0269(13) 0.0388(14) 0.0033(11) 0.0118(11) 0.0007(10)
C17 0.0293(13) 0.0281(13) 0.0374(14) 0.0017(11) 0.0086(11) 0.0007(11)
C18 0.0331(15) 0.0499(18) 0.0407(16) -0.0037(13) 0.0021(12) 0.0085(13)
C19 0.0416(17) 0.063(2) 0.0402(17) -0.0093(15) -0.0015(13) 0.0063(15)
C20 0.0492(18) 0.0538(19) 0.0423(17) -0.0124(14) 0.0105(14) 0.0071(15)
C21 0.0360(15) 0.0420(16) 0.0412(16) -0.0036(13) 0.0111(13) 0.0056(12)
C22 0.0307(13) 0.0280(13) 0.0352(14) 0.0019(11) 0.0119(11) 0.0009(11)
Si1 0.0266(12) 0.0378(13) 0.052(2) 0.0015(13) 0.0129(15) 0.0046(9)
C31 0.040(3) 0.053(3) 0.068(3) 0.006(3) 0.016(2) -0.005(2)
C32 0.079(9) 0.087(8) 0.061(6) 0.005(4) 0.004(5) -0.037(7)
C34 0.038(3) 0.049(3) 0.064(4) 0.006(3) 0.013(3) 0.008(2)
C35 0.056(5) 0.046(4) 0.092(7) 0.018(4) 0.029(6) 0.005(4)
C37 0.054(3) 0.061(4) 0.059(3) -0.006(3) 0.024(3) 0.011(3)
C38 0.075(7) 0.081(7) 0.051(4) -0.008(4) 0.014(5) 0.021(5)
Si2 0.0318(8) 0.0380(7) 0.0591(13) 0.0030(7) 0.0121(9) 0.0104(5)
C41 0.035(2) 0.064(3) 0.110(4) -0.007(3) 0.000(2) 0.0062(19)
C42 0.115(6) 0.097(6) 0.137(6) -0.057(5) -0.032(4) 0.010(5)
C44 0.056(3) 0.069(3) 0.073(3) 0.007(3) 0.020(2) 0.019(2)
C45 0.063(3) 0.067(3) 0.092(3) 0.003(2) 0.045(2) 0.007(2)
C47 0.089(4) 0.078(3) 0.128(5) 0.049(3) 0.075(4) 0.064(3)
C48 0.064(3) 0.176(6) 0.134(5) 0.079(5) 0.043(3) 0.038(4)
Si1B 0.041(3) 0.059(3) 0.047(3) 0.001(2) 0.014(2) 0.020(2)
C31B 0.053(6) 0.107(8) 0.052(5) 0.000(5) 0.024(4) 0.017(5)
C32B 0.090(14) 0.18(2) 0.050(7) -0.044(11) 0.023(8) 0.001(14)
C34B 0.048(6) 0.058(5) 0.085(7) -0.012(5) 0.007(5) 0.018(4)
C35B 0.104(18) 0.068(11) 0.115(16) 0.024(11) 0.017(13) -0.006(10)
C37B 0.038(4) 0.057(5) 0.050(4) 0.007(4) 0.013(3) 0.010(4)
C38B 0.068(9) 0.056(7) 0.062(9) -0.002(6) 0.023(7) -0.017(6)
Si2B 0.044(5) 0.095(8) 0.054(8) -0.008(6) 0.002(6) 0.029(4)

loop_
_atom_type_symbol
_atom_type_description
_atom_type_scat_dispersion_real
_atom_type_scat_dispersion_imag
_atom_type_scat_source
C C 0.0033 0.0016 'International Tables Vol C Tables 4.2.6.8 and 6.1.1.4'
H H 0.0000 0.0000 'International Tables Vol C Tables 4.2.6.8 and 6.1.1.4'
N N 0.0061 0.0033 'International Tables Vol C Tables 4.2.6.8 and 6.1.1.4'
Si Si 0.0817 0.0704 'International Tables Vol C Tables 4.2.6.8 and 6.1.1.4'
Se Se -0.0929 2.2259 'International Tables Vol C Tables 4.2.6.8 and 6.1.1.4'

loop_
_geom_angle_atom_site_label_1
_geom_angle_atom_site_label_2
_geom_angle_atom_site_label_3
_geom_angle
N13 Se1 N14 94.79(9)
C2 C1 C11 178.7(3)
C1 C2 Si1B 171.9(4)
C1 C2 Si1 173.5(3)
Si1B C2 Si1 8.6(5)
C4 C3 C16 177.3(3)
C3 C4 Si2 174.0(3)
C3 C4 Si2B 165.1(4)
Si2 C4 Si2B 14.8(4)
C22 C11 C12 118.6(2)
C22 C11 C1 121.2(2)
C12 C11 C1 120.2(2)
N13 C12 C11 123.5(2)
N13 C12 C15 116.0(2)
C11 C12 C15 120.5(2)
C12 N13 Se1 106.56(16)
C15 N14 Se1 106.51(16)
N14 C15 C16 123.3(2)
N14 C15 C12 116.1(2)
C16 C15 C12 120.6(2)
C17 C16 C15 118.2(2)
C17 C16 C3 121.6(2)
C15 C16 C3 120.1(2)
C16 C17 C18 120.7(2)
C16 C17 C22 121.4(2)
C18 C17 C22 118.0(2)
C19 C18 C17 121.2(2)
C19 C18 H18 119.4
C17 C18 H18 119.4
C18 C19 C20 120.7(3)
C18 C19 H19 119.7
C20 C19 H19 119.7
C21 C20 C19 120.6(3)
C21 C20 H20 119.7
C19 C20 H20 119.7
C20 C21 C22 121.4(2)
C20 C21 H21 119.3
C22 C21 H21 119.3
C11 C22 C21 121.1(2)
C11 C22 C17 120.7(2)
C21 C22 C17 118.2(2)
C31 Si1 C2 105.7(4)
C31 Si1 C34 112.7(4)
C2 Si1 C34 108.7(4)
C31 Si1 C37 110.5(4)
C2 Si1 C37 110.3(4)
C34 Si1 C37 108.9(4)
C32 C31 Si1 116.9(6)
C32 C31 H31A 108.1
Si1 C31 H31A 108.1
C32 C31 H31B 108.1
Si1 C31 H31B 108.1
H31A C31 H31B 107.3
C31 C32 H32A 109.5
C31 C32 H32B 109.5
H32A C32 H32B 109.5
C31 C32 H32C 109.5
H32A C32 H32C 109.5
H32B C32 H32C 109.5
C35 C34 Si1 115.1(6)
C35 C34 H34A 108.5
Si1 C34 H34A 108.5
C35 C34 H34B 108.5
Si1 C34 H34B 108.5
H34A C34 H34B 107.5
C34 C35 H35A 109.5
C34 C35 H35B 109.5
H35A C35 H35B 109.5
C34 C35 H35C 109.5
H35A C35 H35C 109.5
H35B C35 H35C 109.5
C38 C37 Si1 116.2(6)
C38 C37 H37A 108.2
Si1 C37 H37A 108.2
C38 C37 H37B 108.2
Si1 C37 H37B 108.2
H37A C37 H37B 107.4
C37 C38 H38A 109.5
C37 C38 H38B 109.5
H38A C38 H38B 109.5
C37 C38 H38C 109.5
H38A C38 H38C 109.5
H38B C38 H38C 109.5
C4 Si2 C47 106.6(2)
C4 Si2 C41 106.56(19)
C47 Si2 C41 115.9(3)
C4 Si2 C44 109.8(2)
C47 Si2 C44 108.7(3)
C41 Si2 C44 109.1(2)
C42 C41 Si2 116.2(4)
C42 C41 H41A 108.2
Si2 C41 H41A 108.2
C42 C41 H41B 108.2
Si2 C41 H41B 108.2
H41A C41 H41B 107.4
C41 C42 H42A 109.5
C41 C42 H42B 109.5
H42A C42 H42B 109.5
C41 C42 H42C 109.5
H42A C42 H42C 109.5
H42B C42 H42C 109.5
C45 C44 Si2 114.3(3)
C45 C44 H44A 108.7
Si2 C44 H44A 108.7
C45 C44 H44B 108.7
Si2 C44 H44B 108.7
H44A C44 H44B 107.6
C44 C45 H45A 109.5
C44 C45 H45B 109.5
H45A C45 H45B 109.5
C44 C45 H45C 109.5
H45A C45 H45C 109.5
H45B C45 H45C 109.5
C48 C47 Si2 126.0(4)
C48 C47 H47A 105.8
Si2 C47 H47A 105.8
C48 C47 H47B 105.8
Si2 C47 H47B 105.8
H47A C47 H47B 106.2
C47 C48 H48A 109.5
C47 C48 H48B 109.5
H48A C48 H48B 109.5
C47 C48 H48C 109.5
H48A C48 H48C 109.5
H48B C48 H48C 109.5
C2 Si1B C34B 108.7(7)
C2 Si1B C31B 104.7(7)
C34B Si1B C31B 111.6(8)
C2 Si1B C37B 110.2(7)
C34B Si1B C37B 111.1(7)
C31B Si1B C37B 110.4(7)
C32B C31B Si1B 115.8(13)
C32B C31B H31C 108.3
Si1B C31B H31C 108.3
C32B C31B H31D 108.3
Si1B C31B H31D 108.3
H31C C31B H31D 107.4
C31B C32B H32D 109.5
C31B C32B H32E 109.5
H32D C32B H32E 109.5
C31B C32B H32F 109.5
H32D C32B H32F 109.5
H32E C32B H32F 109.5
C35B C34B Si1B 117.6(13)
C35B C34B H34C 107.9
Si1B C34B H34C 107.9
C35B C34B H34D 107.9
Si1B C34B H34D 107.9
H34C C34B H34D 107.2
C34B C35B H35D 109.5
C34B C35B H35E 109.5
H35D C35B H35E 109.5
C34B C35B H35F 109.5
H35D C35B H35F 109.5
H35E C35B H35F 109.5
C38B C37B Si1B 115.1(11)
C38B C37B H37C 108.5
Si1B C37B H37C 108.5
C38B C37B H37D 108.5
Si1B C37B H37D 108.5
H37C C37B H37D 107.5
C37B C38B H38D 109.5
C37B C38B H38E 109.5
H38D C38B H38E 109.5
C37B C38B H38F 109.5
H38D C38B H38F 109.5
H38E C38B H38F 109.5
C41B Si2B C44B 111.3(12)
C41B Si2B C47B 106.0(11)
C44B Si2B C47B 105.2(11)
C41B Si2B C4 114.0(12)
C44B Si2B C4 103.5(10)
C47B Si2B C4 116.6(10)
C42B C41B Si2B 118.3(19)
C42B C41B H41C 107.7
Si2B C41B H41C 107.7
C42B C41B H41D 107.7
Si2B C41B H41D 107.7
H41C C41B H41D 107.1
C41B C42B H42D 109.5
C41B C42B H42E 109.5
H42D C42B H42E 109.5
C41B C42B H42F 109.5
H42D C42B H42F 109.5
H42E C42B H42F 109.5
C45B C44B Si2B 118.2(17)
C45B C44B H44C 107.8
Si2B C44B H44C 107.8
C45B C44B H44D 107.8
Si2B C44B H44D 107.8
H44C C44B H44D 107.1
C44B C45B H45D 109.5
C44B C45B H45E 109.5
H45D C45B H45E 109.5
C44B C45B H45F 109.5
H45D C45B H45F 109.5
H45E C45B H45F 109.5
C48B C47B Si2B 114.1(13)
C48B C47B H47C 108.7
Si2B C47B H47C 108.7
C48B C47B H47D 108.7
Si2B C47B H47D 108.7
H47C C47B H47D 107.6
C47B C48B H48D 109.5
C47B C48B H48E 109.5
H48D C48B H48E 109.5
C47B C48B H48F 109.5
H48D C48B H48F 109.5
H48E C48B H48F 109.5

loop_
_geom_bond_atom_site_label_1
_geom_bond_atom_site_label_2
_geom_bond_distance
Se1 N13 1.781(2)
Se1 N14 1.784(2)
C1 C2 1.203(3)
C1 C11 1.437(3)
C2 Si1B 1.840(16)
C2 Si1 1.864(9)
C3 C4 1.201(4)
C3 C16 1.430(3)
C4 Si2 1.847(4)
C4 Si2B 1.916(17)
C11 C22 1.403(3)
C11 C12 1.423(3)
C12 N13 1.342(3)
C12 C15 1.447(3)
N14 C15 1.339(3)
C15 C16 1.424(3)
C16 C17 1.403(3)
C17 C18 1.437(3)
C17 C22 1.446(3)
C18 C19 1.355(4)
C18 H18 0.9500
C19 C20 1.412(4)
C19 H19 0.9500
C20 C21 1.357(4)
C20 H20 0.9500
C21 C22 1.426(3)
C21 H21 0.9500
Si1 C31 1.853(6)
Si1 C34 1.870(7)
Si1 C37 1.870(7)
C31 C32 1.479(10)
C31 H31A 0.9900
C31 H31B 0.9900
C32 H32A 0.9800
C32 H32B 0.9800
C32 H32C 0.9800
C34 C35 1.508(11)
C34 H34A 0.9900
C34 H34B 0.9900
C35 H35A 0.9800
C35 H35B 0.9800
C35 H35C 0.9800
C37 C38 1.490(10)
C37 H37A 0.9900
C37 H37B 0.9900
C38 H38A 0.9800
C38 H38B 0.9800
C38 H38C 0.9800
Si2 C47 1.853(4)
Si2 C41 1.857(4)
Si2 C44 1.864(5)
C41 C42 1.498(8)
C41 H41A 0.9900
C41 H41B 0.9900
C42 H42A 0.9800
C42 H42B 0.9800
C42 H42C 0.9800
C44 C45 1.521(6)
C44 H44A 0.9900
C44 H44B 0.9900
C45 H45A 0.9800
C45 H45B 0.9800
C45 H45C 0.9800
C47 C48 1.403(6)
C47 H47A 0.9900
C47 H47B 0.9900
C48 H48A 0.9800
C48 H48B 0.9800
C48 H48C 0.9800
Si1B C34B 1.842(11)
Si1B C31B 1.860(11)
Si1B C37B 1.871(11)
C31B C32B 1.486(14)
C31B H31C 0.9900
C31B H31D 0.9900
C32B H32D 0.9800
C32B H32E 0.9800
C32B H32F 0.9800
C34B C35B 1.492(14)
C34B H34C 0.9900
C34B H34D 0.9900
C35B H35D 0.9800
C35B H35E 0.9800
C35B H35F 0.9800
C37B C38B 1.486(14)
C37B H37C 0.9900
C37B H37D 0.9900
C38B H38D 0.9800
C38B H38E 0.9800
C38B H38F 0.9800
Si2B C41B 1.853(14)
Si2B C44B 1.864(13)
Si2B C47B 1.867(14)
C41B C42B 1.456(15)
C41B H41C 0.9900
C41B H41D 0.9900
C42B H42D 0.9800
C42B H42E 0.9800
C42B H42F 0.9800
C44B C45B 1.462(15)
C44B H44C 0.9900
C44B H44D 0.9900
C45B H45D 0.9800
C45B H45E 0.9800
C45B H45F 0.9800
C47B C48B 1.421(14)
C47B H47C 0.9900
C47B H47D 0.9900
C48B H48D 0.9800
C48B H48E 0.9800
C48B H48F 0.9800

loop_
_geom_torsion_atom_site_label_1
_geom_torsion_atom_site_label_2
_geom_torsion_atom_site_label_3
_geom_torsion_atom_site_label_4
_geom_torsion
C11 C1 C2 Si1B -113(12)
C11 C1 C2 Si1 -41(13)
C16 C3 C4 Si2 -38(8)
C16 C3 C4 Si2B 39(7)
C2 C1 C11 C22 -21(12)
C2 C1 C11 C12 160(12)
C22 C11 C12 N13 -179.6(2)
C1 C11 C12 N13 -0.3(4)
C22 C11 C12 C15 0.0(3)
C1 C11 C12 C15 179.2(2)
C11 C12 N13 Se1 179.59(19)
C15 C12 N13 Se1 0.1(3)
N14 Se1 N13 C12 0.05(18)
N13 Se1 N14 C15 -0.14(18)
Se1 N14 C15 C16 179.81(19)
Se1 N14 C15 C12 0.2(3)
N13 C12 C15 N14 -0.2(3)
C11 C12 C15 N14 -179.7(2)
N13 C12 C15 C16 -179.8(2)
C11 C12 C15 C16 0.6(3)
N14 C15 C16 C17 179.2(2)
C12 C15 C16 C17 -1.2(3)
N14 C15 C16 C3 1.1(4)
C12 C15 C16 C3 -179.3(2)
C4 C3 C16 C17 -44(6)
C4 C3 C16 C15 134(6)
C15 C16 C17 C18 -177.8(2)
C3 C16 C17 C18 0.3(4)
C15 C16 C17 C22 1.2(4)
C3 C16 C17 C22 179.3(2)
C16 C17 C18 C19 177.8(3)
C22 C17 C18 C19 -1.2(4)
C17 C18 C19 C20 1.5(5)
C18 C19 C20 C21 0.0(5)
C19 C20 C21 C22 -1.8(5)
C12 C11 C22 C21 179.0(2)
C1 C11 C22 C21 -0.3(4)
C12 C11 C22 C17 0.0(3)
C1 C11 C22 C17 -179.2(2)
C20 C21 C22 C11 -176.9(3)
C20 C21 C22 C17 2.1(4)
C16 C17 C22 C11 -0.6(4)
C18 C17 C22 C11 178.4(2)
C16 C17 C22 C21 -179.6(2)
C18 C17 C22 C21 -0.5(4)
C1 C2 Si1 C31 -62(3)
Si1B C2 Si1 C31 54(3)
C1 C2 Si1 C34 176(3)
Si1B C2 Si1 C34 -67(3)
C1 C2 Si1 C37 57(3)
Si1B C2 Si1 C37 174(3)
C2 Si1 C31 C32 -58.3(8)
C34 Si1 C31 C32 60.2(9)
C37 Si1 C31 C32 -177.7(8)
C31 Si1 C34 C35 -172.1(7)
C2 Si1 C34 C35 -55.3(8)
C37 Si1 C34 C35 64.9(8)
C31 Si1 C37 C38 55.2(9)
C2 Si1 C37 C38 -61.3(8)
C34 Si1 C37 C38 179.5(8)
C3 C4 Si2 C47 167(3)
Si2B C4 Si2 C47 67.3(18)
C3 C4 Si2 C41 43(3)
Si2B C4 Si2 C41 -57.1(18)
C3 C4 Si2 C44 -75(3)
Si2B C4 Si2 C44 -175.1(19)
C4 Si2 C41 C42 63.8(4)
C47 Si2 C41 C42 -54.7(5)
C44 Si2 C41 C42 -177.8(4)
C4 Si2 C44 C45 169.7(3)
C47 Si2 C44 C45 -74.0(4)
C41 Si2 C44 C45 53.3(4)
C4 Si2 C47 C48 -44.1(6)
C41 Si2 C47 C48 74.2(6)
C44 Si2 C47 C48 -162.5(5)
C1 C2 Si1B C34B -157(3)
Si1 C2 Si1B C34B 69(3)
C1 C2 Si1B C31B 84(3)
Si1 C2 Si1B C31B -51(3)
C1 C2 Si1B C37B -35(3)
Si1 C2 Si1B C37B -169(3)
C2 Si1B C31B C32B 52.7(17)
C34B Si1B C31B C32B -64.7(18)
C37B Si1B C31B C32B 171.2(17)
C2 Si1B C34B C35B 62.9(16)
C31B Si1B C34B C35B 177.9(15)
C37B Si1B C34B C35B -58.5(17)
C2 Si1B C37B C38B 46.9(13)
C34B Si1B C37B C38B 167.4(12)
C31B Si1B C37B C38B -68.2(14)
C3 C4 Si2B C41B -1(2)
Si2 C4 Si2B C41B 156(2)
C3 C4 Si2B C44B -122.0(18)
Si2 C4 Si2B C44B 34.5(16)
C3 C4 Si2B C47B 123.0(18)
Si2 C4 Si2B C47B -80.4(19)
C44B Si2B C41B C42B 52(3)
C47B Si2B C41B C42B 165(3)
C4 Si2B C41B C42B -65(3)
C41B Si2B C44B C45B 178(3)
C47B Si2B C44B C45B 63(3)
C4 Si2B C44B C45B -60(3)
C41B Si2B C47B C48B 101.1(19)
C44B Si2B C47B C48B -141.0(17)
C4 Si2B C47B C48B -27.0(19)
